data_2223170
loop_
_publ_author_name
'Yang, Ting-Hai'
'Chen, Qiang'
'Zhuang, Wei'
'Wang, Zhe'
'Yue, Bang-Yi'

_publ_section_title
;
 Poly[[diaquahemi-\m~4~-oxalato-\m~2~-oxalato-praseodymium(III)]
 monohydrate]
;
_journal_coeditor_code NK2001
_journal_issue 9
_journal_name_full 'Acta Crystallographica Section E'
_journal_page_first m1152
_journal_page_last m1153
_journal_paper_doi 10.1107/S1600536809033947
_journal_volume 65
_journal_year 2009
_chemical_formula_iupac '[Pr (C2 O4)1.5 (H2 O)2], H2 O'
_chemical_formula_moiety 'C3 H4 O8 Pr, H2 O'
_chemical_formula_sum 'C3 H6 O9 Pr'
_chemical_formula_weight 326.99
_chemical_name_systematic
;
Poly[[diaquahemi-\m~4~-oxalato-\m~2~-oxalato-praseodymium(III)] monohydrate]
;
_space_group_IT_number 2
_symmetry_cell_setting triclinic
_symmetry_space_group_name_Hall '-P 1'
_symmetry_space_group_name_H-M 'P -1'
_atom_sites_solution_hydrogens geom
_atom_sites_solution_primary direct
_atom_sites_solution_secondary difmap
_audit_creation_method SHELXL-97
_cell_angle_alpha 98.330(4)
_cell_angle_beta 99.814(3)
_cell_angle_gamma 96.734(4)
_cell_formula_units_Z 2
_cell_length_a 6.0367(12)
_cell_length_b 7.6222(15)
_cell_length_c 8.9353(18)
_cell_measurement_reflns_used 905
_cell_measurement_temperature 273(2)
_cell_measurement_theta_max 28.2465
_cell_measurement_theta_min 3.287
_cell_volume 396.58(14)
_computing_cell_refinement 'SAINT (Bruker, 2007)'
_computing_data_collection 'SMART (Bruker, 2007)'
_computing_data_reduction 'SAINT (Bruker, 2007)'
_computing_molecular_graphics 'DIAMOND (Brandenburg, 1999)'
_computing_publication_material 'SHELXTL (Sheldrick, 2008)'
_computing_structure_refinement 'SHELXL97 (Sheldrick, 2008)'
_computing_structure_solution 'SHELXS97 (Sheldrick, 2008)'
_diffrn_ambient_temperature 273(2)
_diffrn_measured_fraction_theta_full 0.971
_diffrn_measured_fraction_theta_max 0.971
_diffrn_measurement_device_type 'Bruker SMART APEX CCD'
_diffrn_measurement_method '\f and \w'
_diffrn_radiation_monochromator graphite
_diffrn_radiation_source 'fine-focus sealed tube'
_diffrn_radiation_type MoK\a
_diffrn_radiation_wavelength 0.71073
_diffrn_reflns_av_R_equivalents 0.0202
_diffrn_reflns_av_sigmaI/netI 0.0361
_diffrn_reflns_limit_h_max 7
_diffrn_reflns_limit_h_min -7
_diffrn_reflns_limit_k_max 8
_diffrn_reflns_limit_k_min -9
_diffrn_reflns_limit_l_max 11
_diffrn_reflns_limit_l_min -10
_diffrn_reflns_number 2140
_diffrn_reflns_theta_full 25.99
_diffrn_reflns_theta_max 25.99
_diffrn_reflns_theta_min 2.35
_exptl_absorpt_coefficient_mu 6.168
_exptl_absorpt_correction_T_max 0.542
_exptl_absorpt_correction_T_min 0.341
_exptl_absorpt_correction_type multi-scan
_exptl_absorpt_process_details '(SADABS; Bruker, 2001)'
_exptl_crystal_colour green
_exptl_crystal_density_diffrn 2.738
_exptl_crystal_density_method 'not measured'
_exptl_crystal_description block
_exptl_crystal_F_000 310
_exptl_crystal_size_max 0.18
_exptl_crystal_size_mid 0.16
_exptl_crystal_size_min 0.10
_refine_diff_density_max 0.802
_refine_diff_density_min -1.495
_refine_ls_extinction_method none
_refine_ls_goodness_of_fit_ref 1.000
_refine_ls_hydrogen_treatment constr
_refine_ls_matrix_type full
_refine_ls_number_parameters 118
_refine_ls_number_reflns 1521
_refine_ls_number_restraints 0
_refine_ls_restrained_S_all 1.000
_refine_ls_R_factor_all 0.0301
_refine_ls_R_factor_gt 0.0285
_refine_ls_shift/su_max 0.001
_refine_ls_shift/su_mean 0.000
_refine_ls_structure_factor_coef Fsqd
_refine_ls_weighting_details 'calc w=1/[\s^2^(Fo^2^)+(0.049P)^2^+1.09P] where P=(Fo^2^+2Fc^2^)/3'
_refine_ls_weighting_scheme calc
_refine_ls_wR_factor_gt 0.0742
_refine_ls_wR_factor_ref 0.0753
_reflns_number_gt 1450
_reflns_number_total 1521
_reflns_threshold_expression I>2\s(I)
_cod_data_source_file nk2001.cif
_cod_data_source_block I
_cod_depositor_comments
;
The following automatic conversions were performed:
'_symmetry_cell_setting' value 'Triclinic' changed to 'triclinic'
according to '/home/saulius/struct/CIF-dictionaries/cif_core.dic'
dictionary named 'cif_core.dic' version 2.4.1 from 2010-06-29.

Automatic conversion script
Id: cif_fix_enum 1527 2010-12-29 10:47:43Z saulius 

The following automatic conversions were performed:

'_symmetry_cell_setting' value 'Triclinic' changed to 'triclinic'
according to /home/saulius/struct/CIF-dictionaries/cif_core.dic
dictionary named 'cif_core.dic' version 2.4.1 from 2010-06-29.

Automatic conversion script
Id: cif_fix_values 1715 2011-07-08 13:25:40Z adriana 
;
_cod_original_sg_symbol_H-M 'P-1 '
_cod_database_code 2223170
_cod_database_fobs_code 2223170

loop_
_symmetry_equiv_pos_as_xyz
'x, y, z'
'-x, -y, -z'

loop_
_atom_site_type_symbol
_atom_site_label
_atom_site_fract_x
_atom_site_fract_y
_atom_site_fract_z
_atom_site_U_iso_or_equiv
_atom_site_adp_type
_atom_site_calc_flag
_atom_site_refinement_flags
_atom_site_occupancy
_atom_site_disorder_assembly
_atom_site_disorder_group
Pr Pr1 1.00780(5) 0.80762(4) 0.29489(3) 0.01182(13) Uani d . 1 . .
C C1 1.4452(9) 1.0278(7) 0.5703(6) 0.0155(11) Uani d . 1 . .
C C2 1.0808(10) 0.5659(7) -0.0322(7) 0.0163(12) Uani d . 1 . .
C C3 0.8789(9) 0.5155(7) 0.5109(6) 0.0157(11) Uani d . 1 . .
O O1 1.2322(6) 0.9964(5) 0.5514(4) 0.0156(8) Uani d . 1 . .
O O2 1.5785(7) 1.1009(6) 0.6910(5) 0.0220(9) Uani d . 1 . .
O O3 1.1296(7) 0.7232(5) 0.0431(5) 0.0195(9) Uani d . 1 . .
O O4 1.1455(7) 0.5077(5) -0.1515(5) 0.0217(9) Uani d . 1 . .
O O5 0.8004(7) 0.6413(5) 0.4552(5) 0.0195(9) Uani d . 1 . .
O O6 0.7818(7) 0.4116(6) 0.5849(5) 0.0230(9) Uani d . 1 . .
O O1W 0.6751(7) 0.8292(7) 0.0928(5) 0.0310(11) Uani d . 1 . .
H H1WA 0.5581 0.8534 0.1260 0.046 Uiso d R 1 . .
H H1WB 0.6299 0.7771 0.0011 0.046 Uiso d R 1 . .
O O2W 1.0612(8) 1.0993(6) 0.2071(5) 0.0288(10) Uani d . 1 . .
H H2WA 1.1653 1.1872 0.2227 0.043 Uiso d R 1 . .
H H2WB 0.9752 1.1029 0.1239 0.043 Uiso d R 1 . .
O O3W 0.4213(9) 0.3694(7) 0.2101(6) 0.0420(13) Uani d . 1 . .
H H3WA 0.4103 0.4339 0.2922 0.063 Uiso d R 1 . .
H H3WB 0.5590 0.3823 0.2031 0.063 Uiso d R 1 . .

loop_
_atom_site_aniso_label
_atom_site_aniso_U_11
_atom_site_aniso_U_22
_atom_site_aniso_U_33
_atom_site_aniso_U_12
_atom_site_aniso_U_13
_atom_site_aniso_U_23
Pr1 0.01064(19) 0.01179(18) 0.01243(18) 0.00024(12) 0.00360(12) -0.00045(12)
C1 0.012(3) 0.016(3) 0.019(3) 0.001(2) 0.005(2) 0.001(2)
C2 0.015(3) 0.016(3) 0.018(3) 0.002(2) 0.005(2) 0.002(2)
C3 0.016(3) 0.016(3) 0.014(3) 0.002(2) 0.004(2) 0.000(2)
O1 0.0075(19) 0.019(2) 0.020(2) 0.0013(15) 0.0047(15) -0.0003(16)
O2 0.013(2) 0.032(2) 0.016(2) -0.0027(17) 0.0036(16) -0.0062(18)
O3 0.023(2) 0.016(2) 0.017(2) -0.0029(16) 0.0072(17) -0.0033(16)
O4 0.025(2) 0.018(2) 0.020(2) -0.0062(17) 0.0118(17) -0.0028(17)
O5 0.021(2) 0.019(2) 0.023(2) 0.0084(17) 0.0089(17) 0.0085(17)
O6 0.017(2) 0.026(2) 0.031(2) 0.0070(18) 0.0095(18) 0.0138(19)
O1W 0.015(2) 0.053(3) 0.023(2) 0.010(2) 0.0049(18) -0.005(2)
O2W 0.029(3) 0.021(2) 0.035(3) -0.0021(19) 0.001(2) 0.013(2)
O3W 0.029(3) 0.050(3) 0.038(3) -0.013(2) 0.013(2) -0.017(2)

loop_
_atom_type_symbol
_atom_type_description
_atom_type_scat_dispersion_real
_atom_type_scat_dispersion_imag
_atom_type_scat_source
C C 0.0033 0.0016 'International Tables Vol C Tables 4.2.6.8 and 6.1.1.4'
H H 0.0000 0.0000 'International Tables Vol C Tables 4.2.6.8 and 6.1.1.4'
O O 0.0106 0.0060 'International Tables Vol C Tables 4.2.6.8 and 6.1.1.4'
Pr Pr -0.2180 2.8214 'International Tables Vol C Tables 4.2.6.8 and 6.1.1.4'

loop_
_geom_angle_atom_site_label_1
_geom_angle_atom_site_label_2
_geom_angle_atom_site_label_3
_geom_angle_site_symmetry_1
_geom_angle_site_symmetry_3
_geom_angle
_geom_angle_publ_flag
O5 Pr1 O2W . . 142.99(15) ?
O5 Pr1 O6 . 2_766 65.89(14) ?
O2W Pr1 O6 . 2_766 142.54(15) ?
O5 Pr1 O2 . 2_876 131.79(14) ?
O2W Pr1 O2 . 2_876 71.54(15) ?
O6 Pr1 O2 2_766 2_876 71.37(14) ?
O5 Pr1 O1W . . 97.65(15) ?
O2W Pr1 O1W . . 70.26(16) ?
O6 Pr1 O1W 2_766 . 142.27(16) ?
O2 Pr1 O1W 2_876 . 130.26(15) ?
O5 Pr1 O3 . . 133.93(13) ?
O2W Pr1 O3 . . 78.07(15) ?
O6 Pr1 O3 2_766 . 92.40(14) ?
O2 Pr1 O3 2_876 . 67.24(13) ?
O1W Pr1 O3 . . 74.66(14) ?
O5 Pr1 O4 . 2_765 70.30(13) ?
O2W Pr1 O4 . 2_765 132.32(15) ?
O6 Pr1 O4 2_766 2_765 69.96(15) ?
O2 Pr1 O4 2_876 2_765 114.58(14) ?
O1W Pr1 O4 . 2_765 72.53(15) ?
O3 Pr1 O4 . 2_765 64.03(13) ?
O5 Pr1 O1 . . 85.86(13) ?
O2W Pr1 O1 . . 81.79(14) ?
O6 Pr1 O1 2_766 . 77.20(14) ?
O2 Pr1 O1 2_876 . 63.42(12) ?
O1W Pr1 O1 . . 137.77(14) ?
O3 Pr1 O1 . . 130.36(13) ?
O4 Pr1 O1 2_765 . 145.06(13) ?
O5 Pr1 O1 . 2_776 67.14(13) ?
O2W Pr1 O1 . 2_776 76.00(14) ?
O6 Pr1 O1 2_766 2_776 120.77(14) ?
O2 Pr1 O1 2_876 2_776 121.99(13) ?
O1W Pr1 O1 . 2_776 77.27(13) ?
O3 Pr1 O1 . 2_776 146.78(13) ?
O4 Pr1 O1 2_765 2_776 122.88(13) ?
O1 Pr1 O1 . 2_776 65.40(14) ?
O2 C1 O1 . . 126.7(5) ?
O2 C1 C1 . 2_876 116.0(6) ?
O1 C1 C1 . 2_876 117.3(6) ?
O4 C2 O3 . . 126.8(5) ?
O4 C2 C2 . 2_765 117.5(6) ?
O3 C2 C2 . 2_765 115.7(6) ?
O5 C3 O6 . . 126.5(5) ?
O5 C3 C3 . 2_766 117.1(6) ?
O6 C3 C3 . 2_766 116.4(6) ?
C1 O1 Pr1 . . 118.7(3) ?
C1 O1 Pr1 . 2_776 123.3(3) ?
Pr1 O1 Pr1 . 2_776 114.60(14) ?
C1 O2 Pr1 . 2_876 123.5(4) ?
C2 O3 Pr1 . . 121.8(4) ?
C2 O4 Pr1 . 2_765 120.5(4) ?
C3 O5 Pr1 . . 120.4(4) ?
C3 O6 Pr1 . 2_766 119.7(4) ?
Pr1 O1W H1WA . . 115.2 ?
Pr1 O1W H1WB . . 132.7 ?
H1WA O1W H1WB . . 106.2 ?
Pr1 O2W H2WA . . 136.4 ?
Pr1 O2W H2WB . . 113.6 ?
H2WA O2W H2WB . . 107.3 ?
H3WA O3W H3WB . . 107.4 ?

loop_
_geom_bond_atom_site_label_1
_geom_bond_atom_site_label_2
_geom_bond_site_symmetry_2
_geom_bond_distance
_geom_bond_publ_flag
Pr1 O5 . 2.448(4) ?
Pr1 O2W . 2.466(4) ?
Pr1 O6 2_766 2.472(4) ?
Pr1 O2 2_876 2.490(4) ?
Pr1 O1W . 2.500(4) ?
Pr1 O3 . 2.504(4) ?
Pr1 O4 2_765 2.541(4) ?
Pr1 O1 . 2.586(4) ?
Pr1 O1 2_776 2.609(4) ?
C1 O2 . 1.243(7) ?
C1 O1 . 1.258(7) ?
C1 C1 2_876 1.546(11) ?
C2 O4 . 1.238(7) ?
C2 O3 . 1.263(7) ?
C2 C2 2_765 1.555(11) ?
C3 O5 . 1.248(7) ?
C3 O6 . 1.258(7) ?
C3 C3 2_766 1.548(11) ?
O1 Pr1 2_776 2.609(4) ?
O2 Pr1 2_876 2.490(4) ?
O4 Pr1 2_765 2.541(4) ?
O6 Pr1 2_766 2.472(4) ?
O1W H1WA . 0.8413 ?
O1W H1WB . 0.8417 ?
O2W H2WA . 0.8412 ?
O2W H2WB . 0.8372 ?
O3W H3WA . 0.8386 ?
O3W H3WB . 0.8400 ?

loop_
_geom_hbond_atom_site_label_D
_geom_hbond_atom_site_label_H
_geom_hbond_atom_site_label_A
_geom_hbond_site_symmetry_A
_geom_hbond_distance_DH
_geom_hbond_distance_HA
_geom_hbond_distance_DA
_geom_hbond_angle_DHA
O2W H2WB O1W . 0.84 2.55 2.858(7) 103.3
O1W H1WA O2 2_776 0.84 1.96 2.694(6) 145.6
O1W H1WA O3 1_455 0.84 2.60 3.235(6) 133.4
O1W H1WB O3W 2_665 0.84 2.00 2.833(6) 168.6
O2W H2WA O3W 1_665 0.84 1.98 2.807(7) 166.3
O2W H2WB O3 2_775 0.84 2.20 2.919(6) 144.3
O3W H3WA O6 2_666 0.84 2.08 2.829(7) 148.8
O3W H3WB O4 2_765 0.84 2.03 2.833(6) 158.6

loop_
_geom_torsion_atom_site_label_1
_geom_torsion_atom_site_label_2
_geom_torsion_atom_site_label_3
_geom_torsion_atom_site_label_4
_geom_torsion_site_symmetry_1
_geom_torsion_site_symmetry_2
_geom_torsion_site_symmetry_3
_geom_torsion_site_symmetry_4
_geom_torsion
_geom_torsion_publ_flag
O2 C1 O1 Pr1 . . . . -172.7(5) ?
C1 C1 O1 Pr1 2_876 . . . 8.0(8) ?
O2 C1 O1 Pr1 . . . 2_776 29.2(8) ?
C1 C1 O1 Pr1 2_876 . . 2_776 -150.1(5) ?
O5 Pr1 O1 C1 . . . . 133.4(4) ?
O2W Pr1 O1 C1 . . . . -81.6(4) ?
O6 Pr1 O1 C1 2_766 . . . 67.2(4) ?
O2 Pr1 O1 C1 2_876 . . . -8.2(4) ?
O1W Pr1 O1 C1 . . . . -129.8(4) ?
O3 Pr1 O1 C1 . . . . -15.0(5) ?
O4 Pr1 O1 C1 2_765 . . . 87.3(4) ?
O1 Pr1 O1 C1 2_776 . . . -159.9(5) ?
O5 Pr1 O1 Pr1 . . . 2_776 -66.72(16) ?
O2W Pr1 O1 Pr1 . . . 2_776 78.30(17) ?
O6 Pr1 O1 Pr1 2_766 . . 2_776 -132.92(18) ?
O2 Pr1 O1 Pr1 2_876 . . 2_776 151.7(2) ?
O1W Pr1 O1 Pr1 . . . 2_776 30.1(3) ?
O3 Pr1 O1 Pr1 . . . 2_776 144.93(15) ?
O4 Pr1 O1 Pr1 2_765 . . 2_776 -112.8(2) ?
O1 Pr1 O1 Pr1 2_776 . . 2_776 0.0 ?
O1 C1 O2 Pr1 . . . 2_876 -171.6(4) ?
C1 C1 O2 Pr1 2_876 . . 2_876 7.8(9) ?
O4 C2 O3 Pr1 . . . . -174.7(5) ?
C2 C2 O3 Pr1 2_765 . . . 6.3(8) ?
O5 Pr1 O3 C2 . . . . 1.9(5) ?
O2W Pr1 O3 C2 . . . . -156.5(4) ?
O6 Pr1 O3 C2 2_766 . . . 60.1(4) ?
O2 Pr1 O3 C2 2_876 . . . 128.7(5) ?
O1W Pr1 O3 C2 . . . . -83.9(4) ?
O4 Pr1 O3 C2 2_765 . . . -6.2(4) ?
O1 Pr1 O3 C2 . . . . 135.3(4) ?
O1 Pr1 O3 C2 2_776 . . . -117.2(4) ?
O3 C2 O4 Pr1 . . . 2_765 -174.2(5) ?
C2 C2 O4 Pr1 2_765 . . 2_765 4.8(9) ?
O6 C3 O5 Pr1 . . . . -174.3(5) ?
C3 C3 O5 Pr1 2_766 . . . 6.5(8) ?
O2W Pr1 O5 C3 . . . . -154.9(4) ?
O6 Pr1 O5 C3 2_766 . . . -6.5(4) ?
O2 Pr1 O5 C3 2_876 . . . -36.2(5) ?
O1W Pr1 O5 C3 . . . . 138.0(4) ?
O3 Pr1 O5 C3 . . . . 61.9(5) ?
O4 Pr1 O5 C3 2_765 . . . 69.7(4) ?
O1 Pr1 O5 C3 . . . . -84.4(4) ?
O1 Pr1 O5 C3 2_776 . . . -149.4(4) ?
O5 C3 O6 Pr1 . . . 2_766 -173.9(4) ?
C3 C3 O6 Pr1 2_766 . . 2_766 5.3(8) ?
